data_4338117
loop_
_publ_author_name
'Kimura, Takeshi'
'Nakahodo, Tsukasa'
'Fujihara, Hisashi'
'Suzuki, Eiichi'

_publ_section_title
;
 4,5-Dicyano-3,6-diethylbenzo-1,2-diselenete, a Highly Stable
 1,2-Diselenete: Its Preparation, Structural Characterization, Calculated
 Molecular Orbitals, and Complexation with
 Tetrakis(triphenylphosphine)palladium.
;
_journal_issue 9
_journal_name_full 'Inorganic chemistry'
_journal_page_first 4411
_journal_page_last 4417
_journal_paper_doi 10.1021/ic5000765
_journal_volume 53
_journal_year 2014
_chemical_formula_sum 'C12 H10 N2 Se2'
_chemical_formula_weight 340.14
_chemical_name_systematic
; 
 ? 
;
_space_group_IT_number 1
_symmetry_space_group_name_Hall 'P 1'
_symmetry_space_group_name_H-M 'P 1'
_atom_sites_solution_hydrogens geom
_atom_sites_solution_primary direct
_atom_sites_solution_secondary difmap
_audit_creation_method SHELXL-97
_cell_angle_alpha 106.190(7)
_cell_angle_beta 91.612(6)
_cell_angle_gamma 103.098(5)
_cell_formula_units_Z 1
_cell_length_a 5.205(3)
_cell_length_b 6.871(4)
_cell_length_c 8.804(5)
_cell_measurement_temperature 100(2)
_cell_volume 293.1(3)
_computing_structure_refinement 'SHELXL-97 (Sheldrick, 1997)'
_computing_structure_solution 'SHELXS-97 (Sheldrick, 1990)'
_diffrn_ambient_temperature 100(2)
_diffrn_measured_fraction_theta_full 0.943
_diffrn_measured_fraction_theta_max 0.943
_diffrn_radiation_monochromator graphite
_diffrn_radiation_source 'fine-focus sealed tube'
_diffrn_radiation_type MoK\a
_diffrn_radiation_wavelength 0.71075
_diffrn_reflns_av_R_equivalents 0.0464
_diffrn_reflns_av_sigmaI/netI 0.0459
_diffrn_reflns_limit_h_max 6
_diffrn_reflns_limit_h_min -5
_diffrn_reflns_limit_k_max 8
_diffrn_reflns_limit_k_min -8
_diffrn_reflns_limit_l_max 8
_diffrn_reflns_limit_l_min -11
_diffrn_reflns_number 2253
_diffrn_reflns_theta_full 27.47
_diffrn_reflns_theta_max 27.47
_diffrn_reflns_theta_min 4.49
_exptl_absorpt_coefficient_mu 6.279
_exptl_absorpt_correction_T_max 0.4735
_exptl_absorpt_correction_T_min 0.3665
_exptl_crystal_density_diffrn 1.927
_exptl_crystal_density_method 'not measured'
_exptl_crystal_F_000 164
_exptl_crystal_size_max 0.20
_exptl_crystal_size_mid 0.15
_exptl_crystal_size_min 0.14
_refine_diff_density_max 0.693
_refine_diff_density_min -0.460
_refine_diff_density_rms 0.109
_refine_ls_abs_structure_details 'Flack H D (1983), Acta Cryst. A39, 876-881'
_refine_ls_abs_structure_Flack 0.01(2)
_refine_ls_extinction_method none
_refine_ls_goodness_of_fit_ref 1.062
_refine_ls_hydrogen_treatment mixed
_refine_ls_matrix_type full
_refine_ls_number_parameters 146
_refine_ls_number_reflns 1737
_refine_ls_number_restraints 3
_refine_ls_restrained_S_all 1.061
_refine_ls_R_factor_all 0.0296
_refine_ls_R_factor_gt 0.0291
_refine_ls_shift/su_max 0.000
_refine_ls_shift/su_mean 0.000
_refine_ls_structure_factor_coef Fsqd
_refine_ls_weighting_details 'calc w=1/[\s^2^(Fo^2^)+(0.0461P)^2^+0.0000P] where P=(Fo^2^+2Fc^2^)/3'
_refine_ls_weighting_scheme calc
_refine_ls_wR_factor_gt 0.0726
_refine_ls_wR_factor_ref 0.0732
_reflns_number_gt 1699
_reflns_number_total 1737
_reflns_threshold_expression >2sigma(I)
_cod_data_source_file shelxlSe2CN2.cif
_cod_data_source_block shelxl
_cod_depositor_comments
;
The following automatic conversions were performed:
'_atom_site_symetry_multiplicity' tag replaced with
'_atom_site_symmetry_multiplicity'.

Automatic conversion script
Id: cif_correct_tags 1440 2010-10-19 06:21:57Z saulius 

 Adding full bibliography for 4338116--4338117.cif.
;
_cod_database_code 4338117

loop_
_symmetry_equiv_pos_as_xyz
'x, y, z'

loop_
_atom_site_label
_atom_site_type_symbol
_atom_site_fract_x
_atom_site_fract_y
_atom_site_fract_z
_atom_site_U_iso_or_equiv
_atom_site_adp_type
_atom_site_occupancy
_atom_site_symmetry_multiplicity
_atom_site_calc_flag
_atom_site_refinement_flags
Se1 Se 0.99333(5) -0.01178(4) -0.00188(4) 0.01440(15) Uani 1 1 d .
Se2 Se 0.94268(6) 0.11175(5) 0.27290(4) 0.01415(14) Uani 1 1 d .
N1 N 0.3306(10) 0.5718(7) -0.2346(6) 0.0229(10) Uani 1 1 d .
N2 N 0.2401(9) 0.7668(7) 0.2096(5) 0.0220(9) Uani 1 1 d .
C1 C 0.7975(9) 0.1969(6) 0.0159(6) 0.0125(8) Uani 1 1 d .
C2 C 0.7669(9) 0.2672(6) 0.1752(5) 0.0121(9) Uani 1 1 d .
C3 C 0.6266(10) 0.4180(7) 0.2378(6) 0.0131(9) Uani 1 1 d .
C4 C 0.5197(10) 0.4949(8) 0.1233(6) 0.0114(11) Uani 1 1 d .
C5 C 0.5553(9) 0.4245(6) -0.0398(5) 0.0119(8) Uani 1 1 d .
C6 C 0.6969(9) 0.2716(7) -0.1004(6) 0.0121(9) Uani 1 1 d .
C7 C 0.7272(10) 0.1917(7) -0.2728(6) 0.0163(10) Uani 1 1 d .
H7A H 0.8725 0.1188 -0.2855 0.020 Uiso 1 1 calc R
H7B H 0.7782 0.3116 -0.3164 0.020 Uiso 1 1 calc R
C8 C 0.4735(17) 0.0409(11) -0.3690(9) 0.0189(8) Uani 1 1 d .
H8A H 0.4155 -0.0739 -0.3224 0.023 Uiso 1 1 calc R
H8B H 0.5093 -0.0157 -0.4792 0.023 Uiso 1 1 calc R
H8C H 0.3339 0.1161 -0.3666 0.023 Uiso 1 1 calc R
C9 C 0.5994(9) 0.4934(7) 0.4132(6) 0.0129(9) Uani 1 1 d .
H9A H 0.5586 0.3719 0.4556 0.016 Uiso 1 1 calc R
H9B H 0.4491 0.5608 0.4291 0.016 Uiso 1 1 calc R
C10 C 0.8491(9) 0.6482(7) 0.5056(6) 0.0189(10) Uani 1 1 d .
H10A H 1.0010 0.5858 0.4843 0.023 Uiso 1 1 calc R
H10B H 0.8280 0.6827 0.6196 0.023 Uiso 1 1 calc R
H10C H 0.8793 0.7757 0.4724 0.023 Uiso 1 1 calc R
C11 C 0.4329(10) 0.5084(7) -0.1479(6) 0.0140(10) Uani 1 1 d .
C12 C 0.3661(12) 0.6455(8) 0.1725(7) 0.0138(12) Uani 1 1 d .

loop_
_atom_site_aniso_label
_atom_site_aniso_U_11
_atom_site_aniso_U_22
_atom_site_aniso_U_33
_atom_site_aniso_U_23
_atom_site_aniso_U_13
_atom_site_aniso_U_12
Se1 0.0134(3) 0.0137(2) 0.0166(3) 0.0029(2) 0.0019(2) 0.00618(19)
Se2 0.0132(3) 0.0161(2) 0.0146(3) 0.0054(2) 0.0005(2) 0.00543(19)
N1 0.026(3) 0.027(2) 0.018(2) 0.0094(19) -0.0006(19) 0.0075(18)
N2 0.023(2) 0.027(2) 0.017(2) 0.0067(17) 0.0015(18) 0.0090(17)
C1 0.010(2) 0.0112(17) 0.016(2) 0.0027(16) 0.0034(17) 0.0042(15)
C2 0.011(2) 0.0150(18) 0.011(2) 0.0033(16) -0.0005(17) 0.0039(16)
C3 0.010(2) 0.0137(19) 0.015(2) 0.0032(17) -0.0003(18) 0.0024(16)
C4 0.009(2) 0.013(2) 0.013(3) 0.0035(19) 0.0008(18) 0.0049(16)
C5 0.010(2) 0.0151(19) 0.011(2) 0.0037(15) 0.0013(16) 0.0040(16)
C6 0.012(2) 0.0121(18) 0.011(2) 0.0005(15) -0.0006(18) 0.0037(16)
C7 0.021(3) 0.018(2) 0.012(2) 0.0048(17) 0.0014(19) 0.0069(18)
C8 0.020(2) 0.0167(18) 0.0157(18) -0.0008(14) 0.0014(15) 0.0025(15)
C9 0.014(2) 0.017(2) 0.010(2) 0.0038(18) 0.0009(18) 0.0075(18)
C10 0.017(3) 0.022(2) 0.014(2) 0.0016(17) 0.0021(19) 0.0019(18)
C11 0.012(2) 0.014(2) 0.014(2) 0.0017(17) 0.0025(19) 0.0020(17)
C12 0.013(3) 0.013(2) 0.018(3) 0.007(2) -0.001(2) 0.0045(18)

loop_
_atom_type_symbol
_atom_type_description
_atom_type_scat_dispersion_real
_atom_type_scat_dispersion_imag
_atom_type_scat_source
C C 0.0033 0.0016 'International Tables Vol C Tables 4.2.6.8 and 6.1.1.4'
H H 0.0000 0.0000 'International Tables Vol C Tables 4.2.6.8 and 6.1.1.4'
N N 0.0061 0.0033 'International Tables Vol C Tables 4.2.6.8 and 6.1.1.4'
Se Se -0.0929 2.2259 'International Tables Vol C Tables 4.2.6.8 and 6.1.1.4'

loop_
_geom_angle_atom_site_label_1
_geom_angle_atom_site_label_2
_geom_angle_atom_site_label_3
_geom_angle
C1 Se1 Se2 74.52(15)
C2 Se2 Se1 75.21(13)
C2 C1 C6 123.8(4)
C2 C1 Se1 105.3(3)
C6 C1 Se1 130.8(3)
C1 C2 C3 123.3(4)
C1 C2 Se2 104.9(3)
C3 C2 Se2 131.7(3)
C2 C3 C4 114.3(4)
C2 C3 C9 122.0(4)
C4 C3 C9 123.7(4)
C5 C4 C3 122.1(4)
C5 C4 C12 118.5(4)
C3 C4 C12 119.4(4)
C6 C5 C4 122.6(4)
C6 C5 C11 119.4(4)
C4 C5 C11 118.0(4)
C1 C6 C5 113.8(4)
C1 C6 C7 123.4(4)
C5 C6 C7 122.8(4)
C6 C7 C8 113.1(5)
C6 C7 H7A 109.0
C8 C7 H7A 109.0
C6 C7 H7B 109.0
C8 C7 H7B 109.0
H7A C7 H7B 107.8
C7 C8 H8A 109.5
C7 C8 H8B 109.5
H8A C8 H8B 109.5
C7 C8 H8C 109.5
H8A C8 H8C 109.5
H8B C8 H8C 109.5
C3 C9 C10 112.5(4)
C3 C9 H9A 109.1
C10 C9 H9A 109.1
C3 C9 H9B 109.1
C10 C9 H9B 109.1
H9A C9 H9B 107.8
C9 C10 H10A 109.5
C9 C10 H10B 109.5
H10A C10 H10B 109.5
C9 C10 H10C 109.5
H10A C10 H10C 109.5
H10B C10 H10C 109.5
N1 C11 C5 178.5(5)
N2 C12 C4 178.8(6)

loop_
_geom_bond_atom_site_label_1
_geom_bond_atom_site_label_2
_geom_bond_distance
Se1 C1 1.915(4)
Se1 Se2 2.3736(12)
Se2 C2 1.905(4)
N1 C11 1.150(7)
N2 C12 1.157(7)
C1 C2 1.376(6)
C1 C6 1.403(7)
C2 C3 1.399(6)
C3 C4 1.415(7)
C3 C9 1.507(7)
C4 C5 1.414(6)
C4 C12 1.429(8)
C5 C6 1.411(6)
C5 C11 1.443(7)
C6 C7 1.489(7)
C7 C8 1.537(9)
C7 H7A 0.9900
C7 H7B 0.9900
C8 H8A 0.9800
C8 H8B 0.9800
C8 H8C 0.9800
C9 C10 1.521(7)
C9 H9A 0.9900
C9 H9B 0.9900
C10 H10A 0.9800
C10 H10B 0.9800
C10 H10C 0.9800

loop_
_geom_torsion_atom_site_label_1
_geom_torsion_atom_site_label_2
_geom_torsion_atom_site_label_3
_geom_torsion_atom_site_label_4
_geom_torsion
C1 Se1 Se2 C2 0.28(19)
Se2 Se1 C1 C2 -0.4(3)
Se2 Se1 C1 C6 -180.0(4)
C6 C1 C2 C3 1.5(7)
Se1 C1 C2 C3 -178.1(4)
C6 C1 C2 Se2 -179.9(4)
Se1 C1 C2 Se2 0.5(3)
Se1 Se2 C2 C1 -0.4(3)
Se1 Se2 C2 C3 178.1(5)
C1 C2 C3 C4 -0.6(6)
Se2 C2 C3 C4 -178.8(4)
C1 C2 C3 C9 -179.3(4)
Se2 C2 C3 C9 2.5(7)
C2 C3 C4 C5 -0.4(7)
C9 C3 C4 C5 178.2(4)
C2 C3 C4 C12 178.3(4)
C9 C3 C4 C12 -3.0(7)
C3 C4 C5 C6 0.7(7)
C12 C4 C5 C6 -178.1(4)
C3 C4 C5 C11 178.5(4)
C12 C4 C5 C11 -0.3(6)
C2 C1 C6 C5 -1.1(6)
Se1 C1 C6 C5 178.4(3)
C2 C1 C6 C7 -178.9(4)
Se1 C1 C6 C7 0.6(7)
C4 C5 C6 C1 0.1(6)
C11 C5 C6 C1 -177.7(4)
C4 C5 C6 C7 177.9(4)
C11 C5 C6 C7 0.1(6)
C1 C6 C7 C8 102.8(6)
C5 C6 C7 C8 -74.8(6)
C2 C3 C9 C10 77.4(5)
C4 C3 C9 C10 -101.1(5)
C6 C5 C11 N1 85(22)
C4 C5 C11 N1 -93(22)
C5 C4 C12 N2 14(27)
C3 C4 C12 N2 -165(27)
